data_2240630
loop_
_publ_author_name
'Shahid, Muhammad'
'Munawar, Munawar Ali'
'Tahir, Muhammad Nawaz'
'Salim, Muhammad'
'Malik, Khizar Iqbal'

_publ_section_title
;
 Crystal structure of
 (4<i>Z</i>)-4-[(2<i>E</i>)-3-(4-chlorophenyl)-1-hydroxyprop-2-en-1-ylidene]-5-methyl-2-phenyl-1<i>H</i>-pyrazol-5(4<i>H</i>)-one
;
_journal_coeditor_code GK2632
_journal_issue 6
_journal_name_full 'Acta Crystallographica Section E'
_journal_page_first o393
_journal_page_last o394
_journal_paper_doi 10.1107/S205698901500883X
_journal_volume 71
_journal_year 2015
_chemical_formula_iupac 'C19 H15 Cl N2 O2'
_chemical_formula_moiety 'C19 H15 Cl N2 O2'
_chemical_formula_sum 'C19 H15 Cl N2 O2'
_chemical_formula_weight 338.78
_chemical_name_systematic
(4<i>Z</i>)-4-[(2<i>E</i>)-3-(4-Chlorophenyl)-1-hydroxyprop-2-en-1-ylidene]-5-methyl-2-phenyl-1<i>H</i>-pyrazol-5(4<i>H</i>)-one
_space_group_crystal_system triclinic
_space_group_IT_number 2
_space_group_name_Hall '-P 1'
_space_group_name_H-M_alt 'P -1'
_symmetry_space_group_name_Hall '-P 1'
_symmetry_space_group_name_H-M 'P -1'
_atom_sites_solution_hydrogens geom
_atom_sites_solution_primary direct
_atom_sites_solution_secondary difmap
_audit_creation_method SHELXL-97
_cell_angle_alpha 70.567(3)
_cell_angle_beta 70.925(3)
_cell_angle_gamma 62.621(2)
_cell_formula_units_Z 4
_cell_length_a 11.3207(6)
_cell_length_b 11.4044(6)
_cell_length_c 15.2839(9)
_cell_measurement_reflns_used 4689
_cell_measurement_temperature 296(2)
_cell_measurement_theta_max 27.00
_cell_measurement_theta_min 1.444
_cell_volume 1616.40(16)
_computing_cell_refinement
;
SAINT (Bruker, 2007)
;
_computing_data_collection
;
APEX2 (Bruker, 2007)
;
_computing_data_reduction
;
SAINT (Bruker, 2007)
;
_computing_molecular_graphics
;
ORTEP-3 for Windows (Farrugia, 2012) and PLATON (Spek, 2009)
;
_computing_publication_material
;
WinGX (Farrugia, 2012) and PLATON (Spek, 2009)
;
_computing_structure_refinement
;
SHELXL2014  (Sheldrick, 2015)
;
_computing_structure_solution
;
SHELXS97 (Sheldrick, 2008)
;
_diffrn_ambient_temperature 296(2)
_diffrn_detector_area_resol_mean 7.80
_diffrn_measured_fraction_theta_full 0.983
_diffrn_measured_fraction_theta_max 0.983
_diffrn_measurement_device_type 'Bruker Kappa APEXII CCD'
_diffrn_measurement_method \w
_diffrn_radiation_monochromator graphite
_diffrn_radiation_source 'fine-focus sealed tube'
_diffrn_radiation_type MoK\a
_diffrn_radiation_wavelength 0.71073
_diffrn_reflns_av_R_equivalents 0.0384
_diffrn_reflns_limit_h_max 14
_diffrn_reflns_limit_h_min -14
_diffrn_reflns_limit_k_max 14
_diffrn_reflns_limit_k_min -14
_diffrn_reflns_limit_l_max 19
_diffrn_reflns_limit_l_min -18
_diffrn_reflns_number 24363
_diffrn_reflns_theta_full 27.00
_diffrn_reflns_theta_max 27.00
_diffrn_reflns_theta_min 1.444
_diffrn_standards_number 0
_exptl_absorpt_coefficient_mu 0.250
_exptl_absorpt_correction_T_max 0.963
_exptl_absorpt_correction_T_min 0.919
_exptl_absorpt_correction_type multi-scan
_exptl_absorpt_process_details
;
(SADABS; Bruker, 2005)
;
_exptl_crystal_colour red
_exptl_crystal_density_diffrn 1.392
_exptl_crystal_density_method 'not measured'
_exptl_crystal_description plate
_exptl_crystal_F_000 704
_exptl_crystal_size_max 0.35
_exptl_crystal_size_mid 0.28
_exptl_crystal_size_min 0.16
_refine_diff_density_max 0.364
_refine_diff_density_min -0.320
_refine_ls_goodness_of_fit_ref 1.023
_refine_ls_hydrogen_treatment constr
_refine_ls_matrix_type full
_refine_ls_number_parameters 437
_refine_ls_number_reflns 6925
_refine_ls_number_restraints 0
_refine_ls_restrained_S_all 1.023
_refine_ls_R_factor_all 0.0817
_refine_ls_R_factor_gt 0.0502
_refine_ls_shift/su_max 0.000
_refine_ls_shift/su_mean 0.000
_refine_ls_structure_factor_coef Fsqd
_refine_ls_weighting_details 'w=1/[\s^2^(Fo^2^)+(0.0798P)^2^+0.3075P] where P=(Fo^2^+2Fc^2^)/3'
_refine_ls_weighting_scheme calc
_refine_ls_wR_factor_gt 0.1309
_refine_ls_wR_factor_ref 0.1550
_reflns_number_gt 4587
_reflns_number_total 6925
_reflns_threshold_expression I>2\s(I)
_cod_data_source_file gk2632sup1.cf
_cod_data_source_block I
_cod_database_code 2240630
_shelx_space_group_comment
;
The symmetry employed for this shelxl refinement is uniquely defined
by the following loop, which should always be used as a source of
symmetry information in preference to the above space-group names.
They are only intended as comments.
;

loop_
_space_group_symop_operation_xyz
'x, y, z'
'-x, -y, -z'

loop_
_atom_site_type_symbol
_atom_site_label
_atom_site_fract_x
_atom_site_fract_y
_atom_site_fract_z
_atom_site_U_iso_or_equiv
_atom_site_adp_type
_atom_site_calc_flag
_atom_site_occupancy
Cl Cl1 -0.47686(7) -0.29735(7) 0.36338(6) 0.0759(2) Uani d 1
O O1 0.30105(14) 0.03074(15) 0.37120(13) 0.0633(4) Uani d 1
O O2 0.17939(15) -0.11029(15) 0.37314(13) 0.0627(4) Uani d 1
H H2A 0.2397 -0.0885 0.3718 0.094 Uiso calc 1
N N1 0.15162(16) 0.25570(17) 0.37444(12) 0.0473(4) Uani d 1
N N2 0.01106(16) 0.33184(17) 0.38151(13) 0.0523(5) Uani d 1
C C1 0.2367(2) 0.3144(2) 0.37686(14) 0.0438(5) Uani d 1
C C2 0.3765(2) 0.2576(2) 0.34316(15) 0.0531(5) Uani d 1
H H2 0.4150 0.1827 0.3160 0.064 Uiso calc 1
C C3 0.4570(2) 0.3133(3) 0.35038(17) 0.0601(6) Uani d 1
H H3 0.5506 0.2752 0.3283 0.072 Uiso calc 1
C C4 0.4017(3) 0.4242(3) 0.38966(18) 0.0662(7) Uani d 1
H H4 0.4573 0.4601 0.3951 0.079 Uiso calc 1
C C5 0.2636(3) 0.4815(2) 0.42084(17) 0.0640(6) Uani d 1
H H5 0.2255 0.5579 0.4461 0.077 Uiso calc 1
C C6 0.1805(2) 0.4273(2) 0.41528(15) 0.0532(5) Uani d 1
H H6 0.0870 0.4664 0.4373 0.064 Uiso calc 1
C C7 0.1839(2) 0.1261(2) 0.37349(15) 0.0476(5) Uani d 1
C C8 0.06103(19) 0.1169(2) 0.37778(14) 0.0446(5) Uani d 1
C C9 -0.0411(2) 0.2509(2) 0.38279(15) 0.0476(5) Uani d 1
C C10 -0.1907(2) 0.3019(2) 0.38925(18) 0.0619(6) Uani d 1
H H10A -0.2325 0.3964 0.3902 0.093 Uiso calc 1
H H10B -0.2297 0.2527 0.4464 0.093 Uiso calc 1
H H10C -0.2060 0.2894 0.3354 0.093 Uiso calc 1
C C11 0.0633(2) -0.0054(2) 0.37681(15) 0.0471(5) Uani d 1
C C12 -0.0535(2) -0.0281(2) 0.37934(15) 0.0486(5) Uani d 1
H H12 -0.1397 0.0394 0.3917 0.058 Uiso calc 1
C C13 -0.0426(2) -0.1408(2) 0.36480(14) 0.0470(5) Uani d 1
H H13 0.0452 -0.2058 0.3527 0.056 Uiso calc 1
C C14 -0.15161(19) -0.17573(19) 0.36545(13) 0.0411(4) Uani d 1
C C15 -0.2886(2) -0.1023(2) 0.40044(15) 0.0484(5) Uani d 1
H H15 -0.3129 -0.0279 0.4249 0.058 Uiso calc 1
C C16 -0.3879(2) -0.1390(2) 0.39903(15) 0.0504(5) Uani d 1
H H16 -0.4789 -0.0891 0.4219 0.061 Uiso calc 1
C C17 -0.3518(2) -0.2496(2) 0.36372(15) 0.0488(5) Uani d 1
C C18 -0.2180(2) -0.3242(2) 0.32883(15) 0.0496(5) Uani d 1
H H18 -0.1947 -0.3984 0.3044 0.059 Uiso calc 1
C C19 -0.1191(2) -0.2870(2) 0.33063(14) 0.0469(5) Uani d 1
H H19 -0.0284 -0.3377 0.3079 0.056 Uiso calc 1
Cl Cl2 1.30602(7) 0.98559(7) 0.13178(6) 0.0820(2) Uani d 1
N N3 0.75509(18) 0.35396(17) 0.12243(13) 0.0507(4) Uani d 1
N N4 0.68090(19) 0.49510(17) 0.10654(14) 0.0556(5) Uani d 1
O O3 0.97609(16) 0.20330(14) 0.14297(13) 0.0664(5) Uani d 1
O O4 1.11542(15) 0.32575(15) 0.14249(13) 0.0629(4) Uani d 1
H H4A 1.0921 0.2649 0.1481 0.094 Uiso calc 1
C C20 0.6945(2) 0.2690(2) 0.12269(14) 0.0480(5) Uani d 1
C C21 0.5784(2) 0.3249(3) 0.08691(16) 0.0592(6) Uani d 1
H H21 0.5397 0.4176 0.0630 0.071 Uiso calc 1
C C22 0.5202(3) 0.2425(3) 0.08689(19) 0.0708(7) Uani d 1
H H22 0.4415 0.2803 0.0632 0.085 Uiso calc 1
C C23 0.5763(3) 0.1058(3) 0.12117(19) 0.0739(7) Uani d 1
H H23 0.5369 0.0507 0.1200 0.089 Uiso calc 1
C C24 0.6914(3) 0.0508(3) 0.15718(17) 0.0662(7) Uani d 1
H H24 0.7294 -0.0420 0.1808 0.079 Uiso calc 1
C C25 0.7512(2) 0.1304(2) 0.15898(16) 0.0578(6) Uani d 1
H H25 0.8288 0.0922 0.1841 0.069 Uiso calc 1
C C26 0.8828(2) 0.3216(2) 0.13010(15) 0.0499(5) Uani d 1
C C27 0.8924(2) 0.4451(2) 0.12111(15) 0.0474(5) Uani d 1
C C28 0.7614(2) 0.5477(2) 0.10651(15) 0.0498(5) Uani d 1
C C29 0.7111(3) 0.6984(2) 0.09116(18) 0.0636(6) Uani d 1
H H29A 0.6187 0.7397 0.0833 0.095 Uiso calc 1
H H29B 0.7669 0.7314 0.0353 0.095 Uiso calc 1
H H29C 0.7154 0.7206 0.1451 0.095 Uiso calc 1
C C30 1.0133(2) 0.4430(2) 0.12793(15) 0.0498(5) Uani d 1
C C31 1.0370(2) 0.5599(2) 0.12068(15) 0.0508(5) Uani d 1
H H31 0.9718 0.6453 0.1022 0.061 Uiso calc 1
C C32 1.1478(2) 0.5509(2) 0.13923(14) 0.0492(5) Uani d 1
H H32 1.2114 0.4637 0.1558 0.059 Uiso calc 1
C C33 1.1824(2) 0.6600(2) 0.13693(14) 0.0444(5) Uani d 1
C C34 1.2924(2) 0.6291(2) 0.17330(15) 0.0513(5) Uani d 1
H H34 1.3428 0.5393 0.1982 0.062 Uiso calc 1
C C35 1.3295(2) 0.7284(2) 0.17355(16) 0.0577(6) Uani d 1
H H35 1.4032 0.7061 0.1990 0.069 Uiso calc 1
C C36 1.2560(2) 0.8606(2) 0.13566(16) 0.0538(5) Uani d 1
C C37 1.1451(2) 0.8952(2) 0.09963(17) 0.0586(6) Uani d 1
H H37 1.0956 0.9853 0.0747 0.070 Uiso calc 1
C C38 1.1081(2) 0.7963(2) 0.10069(16) 0.0542(6) Uani d 1
H H38 1.0323 0.8199 0.0770 0.065 Uiso calc 1

loop_
_atom_site_aniso_label
_atom_site_aniso_U_11
_atom_site_aniso_U_22
_atom_site_aniso_U_33
_atom_site_aniso_U_12
_atom_site_aniso_U_13
_atom_site_aniso_U_23
Cl1 0.0599(4) 0.0658(4) 0.1194(6) -0.0307(3) -0.0291(4) -0.0219(4)
O1 0.0380(8) 0.0445(8) 0.1090(13) -0.0038(7) -0.0233(8) -0.0291(8)
O2 0.0411(8) 0.0459(9) 0.1043(13) -0.0087(7) -0.0231(8) -0.0249(8)
N1 0.0358(9) 0.0392(9) 0.0648(11) -0.0090(7) -0.0129(8) -0.0149(8)
N2 0.0338(9) 0.0410(9) 0.0739(12) -0.0062(8) -0.0120(8) -0.0142(9)
C1 0.0432(11) 0.0398(10) 0.0479(11) -0.0167(9) -0.0102(9) -0.0079(9)
C2 0.0468(12) 0.0518(13) 0.0585(13) -0.0193(10) -0.0050(10) -0.0156(10)
C3 0.0516(13) 0.0650(15) 0.0670(15) -0.0308(12) -0.0108(11) -0.0085(12)
C4 0.0781(18) 0.0654(16) 0.0728(16) -0.0422(14) -0.0256(14) -0.0061(13)
C5 0.0792(18) 0.0535(14) 0.0684(16) -0.0278(13) -0.0195(13) -0.0177(12)
C6 0.0535(13) 0.0481(12) 0.0564(13) -0.0178(10) -0.0073(10) -0.0165(10)
C7 0.0412(11) 0.0403(11) 0.0605(13) -0.0111(9) -0.0139(9) -0.0139(9)
C8 0.0364(10) 0.0408(11) 0.0571(12) -0.0112(9) -0.0157(9) -0.0113(9)
C9 0.0365(11) 0.0428(11) 0.0591(13) -0.0113(9) -0.0128(9) -0.0095(10)
C10 0.0408(12) 0.0479(13) 0.0874(17) -0.0077(10) -0.0162(11) -0.0148(12)
C11 0.0385(11) 0.0447(12) 0.0584(13) -0.0120(9) -0.0152(9) -0.0128(9)
C12 0.0395(11) 0.0433(11) 0.0620(13) -0.0115(9) -0.0151(9) -0.0128(10)
C13 0.0388(11) 0.0445(12) 0.0552(12) -0.0129(9) -0.0122(9) -0.0104(9)
C14 0.0386(10) 0.0356(10) 0.0467(11) -0.0120(8) -0.0124(8) -0.0064(8)
C15 0.0429(11) 0.0402(11) 0.0624(13) -0.0112(9) -0.0114(9) -0.0187(10)
C16 0.0354(11) 0.0449(12) 0.0672(14) -0.0089(9) -0.0120(10) -0.0165(10)
C17 0.0455(12) 0.0427(11) 0.0610(13) -0.0184(10) -0.0199(10) -0.0047(10)
C18 0.0557(13) 0.0337(10) 0.0603(13) -0.0161(10) -0.0151(10) -0.0106(9)
C19 0.0408(11) 0.0385(11) 0.0560(12) -0.0111(9) -0.0085(9) -0.0118(9)
Cl2 0.0742(5) 0.0591(4) 0.1263(6) -0.0358(3) -0.0237(4) -0.0197(4)
N3 0.0475(10) 0.0362(9) 0.0649(11) -0.0116(8) -0.0182(8) -0.0075(8)
N4 0.0510(11) 0.0364(9) 0.0718(12) -0.0076(8) -0.0201(9) -0.0095(8)
O3 0.0548(10) 0.0347(8) 0.1091(13) -0.0077(7) -0.0308(9) -0.0159(8)
O4 0.0520(9) 0.0385(8) 0.0979(12) -0.0100(7) -0.0209(8) -0.0205(8)
C20 0.0513(12) 0.0464(12) 0.0463(12) -0.0206(10) -0.0108(9) -0.0071(9)
C21 0.0584(14) 0.0560(14) 0.0602(14) -0.0151(11) -0.0224(11) -0.0100(11)
C22 0.0643(16) 0.083(2) 0.0764(17) -0.0264(14) -0.0289(13) -0.0207(14)
C23 0.0816(19) 0.086(2) 0.0763(18) -0.0487(17) -0.0184(14) -0.0195(15)
C24 0.0820(18) 0.0561(14) 0.0696(16) -0.0380(13) -0.0227(13) -0.0021(12)
C25 0.0619(14) 0.0497(13) 0.0643(14) -0.0257(11) -0.0241(11) 0.0009(11)
C26 0.0482(12) 0.0410(11) 0.0573(13) -0.0136(10) -0.0142(10) -0.0098(9)
C27 0.0495(12) 0.0368(10) 0.0553(12) -0.0134(9) -0.0142(9) -0.0112(9)
C28 0.0518(13) 0.0371(11) 0.0536(13) -0.0106(10) -0.0136(10) -0.0091(9)
C29 0.0634(15) 0.0384(12) 0.0806(17) -0.0073(11) -0.0248(13) -0.0121(11)
C30 0.0516(13) 0.0395(11) 0.0543(13) -0.0130(10) -0.0097(10) -0.0142(9)
C31 0.0504(13) 0.0397(11) 0.0607(13) -0.0141(10) -0.0116(10) -0.0144(10)
C32 0.0494(12) 0.0395(11) 0.0533(12) -0.0132(9) -0.0073(10) -0.0134(9)
C33 0.0409(11) 0.0390(10) 0.0490(12) -0.0132(9) -0.0055(9) -0.0121(9)
C34 0.0472(12) 0.0406(11) 0.0593(13) -0.0120(9) -0.0149(10) -0.0066(10)
C35 0.0464(13) 0.0573(14) 0.0711(15) -0.0184(11) -0.0197(11) -0.0116(11)
C36 0.0488(13) 0.0458(12) 0.0663(14) -0.0198(10) -0.0075(10) -0.0141(10)
C37 0.0526(13) 0.0380(11) 0.0812(16) -0.0133(10) -0.0209(12) -0.0079(11)
C38 0.0461(12) 0.0442(12) 0.0727(15) -0.0135(10) -0.0219(11) -0.0101(11)

loop_
_atom_type_symbol
_atom_type_description
_atom_type_scat_dispersion_real
_atom_type_scat_dispersion_imag
_atom_type_scat_source
C C 0.0033 0.0016 'International Tables Vol C Tables 4.2.6.8 and 6.1.1.4'
H H 0.0000 0.0000 'International Tables Vol C Tables 4.2.6.8 and 6.1.1.4'
N N 0.0061 0.0033 'International Tables Vol C Tables 4.2.6.8 and 6.1.1.4'
O O 0.0106 0.0060 'International Tables Vol C Tables 4.2.6.8 and 6.1.1.4'
Cl Cl 0.1484 0.1585 'International Tables Vol C Tables 4.2.6.8 and 6.1.1.4'

loop_
_geom_angle_atom_site_label_1
_geom_angle_atom_site_label_2
_geom_angle_atom_site_label_3
_geom_angle
C11 O2 H2A 109.5
C7 N1 N2 110.82(16)
C7 N1 C1 128.74(17)
N2 N1 C1 120.22(16)
C9 N2 N1 106.60(16)
C6 C1 C2 119.7(2)
C6 C1 N1 119.60(18)
C2 C1 N1 120.64(19)
C3 C2 C1 119.3(2)
C3 C2 H2 120.4
C1 C2 H2 120.4
C4 C3 C2 121.1(2)
C4 C3 H3 119.4
C2 C3 H3 119.4
C5 C4 C3 119.3(2)
C5 C4 H4 120.3
C3 C4 H4 120.3
C4 C5 C6 120.9(2)
C4 C5 H5 119.6
C6 C5 H5 119.6
C5 C6 C1 119.7(2)
C5 C6 H6 120.2
C1 C6 H6 120.2
O1 C7 N1 126.47(19)
O1 C7 C8 126.7(2)
N1 C7 C8 106.78(17)
C11 C8 C7 119.71(18)
C11 C8 C9 136.05(19)
C7 C8 C9 104.24(18)
N2 C9 C8 111.55(18)
N2 C9 C10 119.92(18)
C8 C9 C10 128.53(19)
C9 C10 H10A 109.5
C9 C10 H10B 109.5
H10A C10 H10B 109.5
C9 C10 H10C 109.5
H10A C10 H10C 109.5
H10B C10 H10C 109.5
O2 C11 C8 118.66(18)
O2 C11 C12 115.98(19)
C8 C11 C12 125.37(19)
C13 C12 C11 122.6(2)
C13 C12 H12 118.7
C11 C12 H12 118.7
C12 C13 C14 127.80(19)
C12 C13 H13 116.1
C14 C13 H13 116.1
C19 C14 C15 118.03(19)
C19 C14 C13 119.07(18)
C15 C14 C13 122.90(19)
C16 C15 C14 120.7(2)
C16 C15 H15 119.7
C14 C15 H15 119.7
C17 C16 C15 119.63(19)
C17 C16 H16 120.2
C15 C16 H16 120.2
C16 C17 C18 121.2(2)
C16 C17 Cl1 119.67(17)
C18 C17 Cl1 119.13(17)
C17 C18 C19 118.8(2)
C17 C18 H18 120.6
C19 C18 H18 120.6
C18 C19 C14 121.62(19)
C18 C19 H19 119.2
C14 C19 H19 119.2
C26 N3 N4 110.82(17)
C26 N3 C20 129.58(18)
N4 N3 C20 119.48(17)
C28 N4 N3 106.55(17)
C30 O4 H4A 109.5
C21 C20 C25 120.0(2)
C21 C20 N3 119.53(19)
C25 C20 N3 120.5(2)
C22 C21 C20 119.4(2)
C22 C21 H21 120.3
C20 C21 H21 120.3
C23 C22 C21 121.0(2)
C23 C22 H22 119.5
C21 C22 H22 119.5
C22 C23 C24 119.3(3)
C22 C23 H23 120.4
C24 C23 H23 120.4
C25 C24 C23 121.1(2)
C25 C24 H24 119.4
C23 C24 H24 119.4
C24 C25 C20 119.1(2)
C24 C25 H25 120.4
C20 C25 H25 120.4
O3 C26 N3 126.6(2)
O3 C26 C27 126.8(2)
N3 C26 C27 106.63(18)
C30 C27 C26 119.56(19)
C30 C27 C28 135.7(2)
C26 C27 C28 104.70(19)
N4 C28 C27 111.28(19)
N4 C28 C29 119.4(2)
C27 C28 C29 129.3(2)
C28 C29 H29A 109.5
C28 C29 H29B 109.5
H29A C29 H29B 109.5
C28 C29 H29C 109.5
H29A C29 H29C 109.5
H29B C29 H29C 109.5
O4 C30 C27 118.5(2)
O4 C30 C31 116.0(2)
C27 C30 C31 125.50(19)
C32 C31 C30 122.8(2)
C32 C31 H31 118.6
C30 C31 H31 118.6
C31 C32 C33 128.2(2)
C31 C32 H32 115.9
C33 C32 H32 115.9
C34 C33 C38 117.9(2)
C34 C33 C32 118.95(19)
C38 C33 C32 123.16(19)
C35 C34 C33 121.5(2)
C35 C34 H34 119.3
C33 C34 H34 119.3
C36 C35 C34 119.0(2)
C36 C35 H35 120.5
C34 C35 H35 120.5
C35 C36 C37 121.1(2)
C35 C36 Cl2 119.22(19)
C37 C36 Cl2 119.69(18)
C38 C37 C36 119.5(2)
C38 C37 H37 120.2
C36 C37 H37 120.2
C37 C38 C33 121.0(2)
C37 C38 H38 119.5
C33 C38 H38 119.5

loop_
_geom_bond_atom_site_label_1
_geom_bond_atom_site_label_2
_geom_bond_distance
Cl1 C17 1.736(2)
O1 C7 1.269(2)
O2 C11 1.309(2)
O2 H2A 0.8200
N1 C7 1.353(3)
N1 N2 1.406(2)
N1 C1 1.418(2)
N2 C9 1.298(3)
C1 C6 1.383(3)
C1 C2 1.391(3)
C2 C3 1.376(3)
C2 H2 0.9300
C3 C4 1.372(4)
C3 H3 0.9300
C4 C5 1.371(3)
C4 H4 0.9300
C5 C6 1.377(3)
C5 H5 0.9300
C6 H6 0.9300
C7 C8 1.422(3)
C8 C11 1.388(3)
C8 C9 1.439(3)
C9 C10 1.496(3)
C10 H10A 0.9600
C10 H10B 0.9600
C10 H10C 0.9600
C11 C12 1.447(3)
C12 C13 1.321(3)
C12 H12 0.9300
C13 C14 1.457(3)
C13 H13 0.9300
C14 C19 1.386(3)
C14 C15 1.398(3)
C15 C16 1.376(3)
C15 H15 0.9300
C16 C17 1.373(3)
C16 H16 0.9300
C17 C18 1.375(3)
C18 C19 1.378(3)
C18 H18 0.9300
C19 H19 0.9300
Cl2 C36 1.738(2)
N3 C26 1.354(3)
N3 N4 1.409(2)
N3 C20 1.419(3)
N4 C28 1.301(3)
O3 C26 1.274(2)
O4 C30 1.312(2)
O4 H4A 0.8200
C20 C21 1.379(3)
C20 C25 1.391(3)
C21 C22 1.373(3)
C21 H21 0.9300
C22 C23 1.369(4)
C22 H22 0.9300
C23 C24 1.371(4)
C23 H23 0.9300
C24 C25 1.370(3)
C24 H24 0.9300
C25 H25 0.9300
C26 C27 1.419(3)
C27 C30 1.395(3)
C27 C28 1.436(3)
C28 C29 1.501(3)
C29 H29A 0.9600
C29 H29B 0.9600
C29 H29C 0.9600
C30 C31 1.440(3)
C31 C32 1.326(3)
C31 H31 0.9300
C32 C33 1.454(3)
C32 H32 0.9300
C33 C34 1.379(3)
C33 C38 1.400(3)
C34 C35 1.378(3)
C34 H34 0.9300
C35 C36 1.371(3)
C35 H35 0.9300
C36 C37 1.373(3)
C37 C38 1.366(3)
C37 H37 0.9300
C38 H38 0.9300

loop_
_geom_hbond_atom_site_label_D
_geom_hbond_atom_site_label_H
_geom_hbond_atom_site_label_A
_geom_hbond_site_symmetry_A
_geom_hbond_distance_DH
_geom_hbond_distance_HA
_geom_hbond_distance_DA
_geom_hbond_angle_DHA
O2 H2A O1 . 0.82 1.78 2.542(2) 153
C16 H16 O1 1_455 0.93 2.47 3.239(2) 140
O4 H4A O3 . 0.82 1.78 2.540(2) 153
C37 H37 O3 1_565 0.93 2.61 3.314(3) 133

loop_
_geom_torsion_atom_site_label_1
_geom_torsion_atom_site_label_2
_geom_torsion_atom_site_label_3
_geom_torsion_atom_site_label_4
_geom_torsion
C7 N1 N2 C9 -1.3(2)
C1 N1 N2 C9 -176.40(17)
C7 N1 C1 C6 -153.7(2)
N2 N1 C1 C6 20.4(3)
C7 N1 C1 C2 24.7(3)
N2 N1 C1 C2 -161.22(19)
C6 C1 C2 C3 1.3(3)
N1 C1 C2 C3 -177.10(19)
C1 C2 C3 C4 -0.4(3)
C2 C3 C4 C5 -1.0(4)
C3 C4 C5 C6 1.6(4)
C4 C5 C6 C1 -0.7(3)
C2 C1 C6 C5 -0.8(3)
N1 C1 C6 C5 177.64(19)
N2 N1 C7 O1 -177.3(2)
C1 N1 C7 O1 -2.7(4)
N2 N1 C7 C8 1.4(2)
C1 N1 C7 C8 175.97(19)
O1 C7 C8 C11 -2.0(4)
N1 C7 C8 C11 179.28(19)
O1 C7 C8 C9 177.7(2)
N1 C7 C8 C9 -1.0(2)
N1 N2 C9 C8 0.7(2)
N1 N2 C9 C10 -179.56(19)
C11 C8 C9 N2 179.9(2)
C7 C8 C9 N2 0.2(2)
C11 C8 C9 C10 0.1(4)
C7 C8 C9 C10 -179.6(2)
C7 C8 C11 O2 0.8(3)
C9 C8 C11 O2 -178.8(2)
C7 C8 C11 C12 -179.00(19)
C9 C8 C11 C12 1.3(4)
O2 C11 C12 C13 -9.7(3)
C8 C11 C12 C13 170.2(2)
C11 C12 C13 C14 180.00(19)
C12 C13 C14 C19 167.5(2)
C12 C13 C14 C15 -13.0(3)
C19 C14 C15 C16 -0.8(3)
C13 C14 C15 C16 179.66(19)
C14 C15 C16 C17 0.6(3)
C15 C16 C17 C18 -0.6(3)
C15 C16 C17 Cl1 179.14(16)
C16 C17 C18 C19 0.7(3)
Cl1 C17 C18 C19 -179.03(15)
C17 C18 C19 C14 -0.9(3)
C15 C14 C19 C18 0.9(3)
C13 C14 C19 C18 -179.52(18)
C26 N3 N4 C28 -1.3(2)
C20 N3 N4 C28 -177.68(18)
C26 N3 C20 C21 -161.1(2)
N4 N3 C20 C21 14.5(3)
C26 N3 C20 C25 19.1(3)
N4 N3 C20 C25 -165.3(2)
C25 C20 C21 C22 -0.5(3)
N3 C20 C21 C22 179.8(2)
C20 C21 C22 C23 -0.5(4)
C21 C22 C23 C24 0.9(4)
C22 C23 C24 C25 -0.3(4)
C23 C24 C25 C20 -0.6(4)
C21 C20 C25 C24 1.0(3)
N3 C20 C25 C24 -179.2(2)
N4 N3 C26 O3 -178.7(2)
C20 N3 C26 O3 -2.8(4)
N4 N3 C26 C27 1.3(2)
C20 N3 C26 C27 177.25(19)
O3 C26 C27 C30 -1.1(4)
N3 C26 C27 C30 178.85(19)
O3 C26 C27 C28 179.2(2)
N3 C26 C27 C28 -0.9(2)
N3 N4 C28 C27 0.7(2)
N3 N4 C28 C29 -179.97(19)
C30 C27 C28 N4 -179.5(2)
C26 C27 C28 N4 0.1(3)
C30 C27 C28 C29 1.2(4)
C26 C27 C28 C29 -179.2(2)
C26 C27 C30 O4 0.1(3)
C28 C27 C30 O4 179.7(2)
C26 C27 C30 C31 -179.7(2)
C28 C27 C30 C31 -0.1(4)
O4 C30 C31 C32 -8.3(3)
C27 C30 C31 C32 171.5(2)
C30 C31 C32 C33 -178.36(19)
C31 C32 C33 C34 169.7(2)
C31 C32 C33 C38 -9.3(3)
C38 C33 C34 C35 -0.5(3)
C32 C33 C34 C35 -179.59(19)
C33 C34 C35 C36 -0.8(3)
C34 C35 C36 C37 1.4(4)
C34 C35 C36 Cl2 -177.63(17)
C35 C36 C37 C38 -0.6(4)
Cl2 C36 C37 C38 178.40(18)
C36 C37 C38 C33 -0.8(4)
C34 C33 C38 C37 1.3(3)
C32 C33 C38 C37 -179.7(2)

_cod_database_fobs_code 2240630
